data_7058875
loop_
_publ_author_name
'Bukuroshi, Esmeralda'
'Vestfrid, Jenya'
'Gross, Zeev'
'Bender, Timothy P.'

_publ_section_title
;
 Fluorinated boron subphthalocyanines: Lewis acid based templating
 chemistry facilitates random halide exchange, and fluoride versus
 chloride affects the basic photophysical properties and the solid-state
 arrangement
;
_journal_issue 42
_journal_name_full 'New Journal of Chemistry'
_journal_page_first 16730
_journal_paper_doi 10.1039/C9NJ04093E
_journal_volume 43
_journal_year 2019
_chemical_formula_moiety 'C24 B Cl F12 N6'
_chemical_formula_sum 'C24 B Cl F12 N6'
_chemical_formula_weight 646.56
_chemical_name_common Cl-F12BsubPc
_space_group_crystal_system monoclinic
_space_group_IT_number 14
_space_group_name_Hall '-P 2ybc'
_space_group_name_H-M_alt 'P 1 21/c 1'
_symmetry_space_group_name_Hall '-P 2ybc'
_symmetry_space_group_name_H-M 'P 1 21/c 1'
_audit_creation_method SHELXL-2016/6
_audit_update_record
;
2019-08-06 deposited with the CCDC.    2019-10-07 downloaded from the CCDC.
;
_cell_angle_alpha 90
_cell_angle_beta 95.436(1)
_cell_angle_gamma 90
_cell_formula_units_Z 4
_cell_length_a 11.2770(2)
_cell_length_b 10.5657(2)
_cell_length_c 19.0940(4)
_cell_measurement_reflns_used 9894
_cell_measurement_temperature 150(2)
_cell_measurement_theta_max 66.36
_cell_measurement_theta_min 3.94
_cell_volume 2264.81(8)
_computing_cell_refinement APEX2
_computing_data_collection 'APEX2 (Bruker, 2014)'
_computing_data_reduction 'SAINT (Bruker, 2014)'
_computing_molecular_graphics 'PLATON (Spek, 2009)'
_computing_publication_material 'SHELXTL (Sheldrick, 2008)'
_computing_structure_refinement 'SHELXL-2016/6 (Sheldrick, 2016)'
_computing_structure_solution 'SHELXT (Sheldrick, 2015)'
_diffrn_ambient_temperature 150(2)
_diffrn_measured_fraction_theta_full 0.992
_diffrn_measured_fraction_theta_max 0.992
_diffrn_measurement_device_type 'Bruker Kappa APEX-DUO CCD'
_diffrn_measurement_method '\f and \w scans'
_diffrn_radiation_type CuK\a
_diffrn_radiation_wavelength 1.54178
_diffrn_reflns_av_R_equivalents 0.0565
_diffrn_reflns_av_unetI/netI 0.0249
_diffrn_reflns_Laue_measured_fraction_full 0.992
_diffrn_reflns_Laue_measured_fraction_max 0.992
_diffrn_reflns_limit_h_max 13
_diffrn_reflns_limit_h_min -13
_diffrn_reflns_limit_k_max 12
_diffrn_reflns_limit_k_min -12
_diffrn_reflns_limit_l_max 22
_diffrn_reflns_limit_l_min -22
_diffrn_reflns_number 45198
_diffrn_reflns_point_group_measured_fraction_full 0.992
_diffrn_reflns_point_group_measured_fraction_max 0.992
_diffrn_reflns_theta_full 67.206
_diffrn_reflns_theta_max 67.206
_diffrn_reflns_theta_min 3.938
_diffrn_source 'Bruker ImuS with multi-layer optics'
_exptl_absorpt_coefficient_mu 2.729
_exptl_absorpt_correction_T_max 0.7529
_exptl_absorpt_correction_T_min 0.6507
_exptl_absorpt_correction_type multi-scan
_exptl_absorpt_process_details 'SADABS (Bruker, 2014)'
_exptl_crystal_colour purple
_exptl_crystal_density_diffrn 1.896
_exptl_crystal_description needle
_exptl_crystal_F_000 1264
_exptl_crystal_recrystallization_method Sublimation
_exptl_crystal_size_max 0.090
_exptl_crystal_size_mid 0.040
_exptl_crystal_size_min 0.030
_refine_diff_density_max 0.265
_refine_diff_density_min -0.299
_refine_diff_density_rms 0.056
_refine_ls_extinction_method none
_refine_ls_goodness_of_fit_ref 1.043
_refine_ls_hydrogen_treatment undef
_refine_ls_matrix_type full
_refine_ls_number_parameters 397
_refine_ls_number_reflns 4031
_refine_ls_number_restraints 0
_refine_ls_restrained_S_all 1.043
_refine_ls_R_factor_all 0.0392
_refine_ls_R_factor_gt 0.0310
_refine_ls_shift/su_max 0.001
_refine_ls_shift/su_mean 0.000
_refine_ls_structure_factor_coef Fsqd
_refine_ls_weighting_details 'w=1/[\s^2^(Fo^2^)+(0.0385P)^2^+1.6102P] where P=(Fo^2^+2Fc^2^)/3'
_refine_ls_weighting_scheme calc
_refine_ls_wR_factor_gt 0.0760
_refine_ls_wR_factor_ref 0.0805
_reflns_Friedel_coverage 0.000
_reflns_number_gt 3456
_reflns_number_total 4031
_reflns_threshold_expression 'I > 2\s(I)'
_cod_data_source_file c9nj04093e2.cif
_cod_data_source_block d17163_a
_cod_depositor_comments 'Adding full bibliography for 7058874--7058879.cif.'
_cod_database_code 7058875
_shelx_shelxl_version_number 2016/6
_shelx_space_group_comment
; 
The symmetry employed for this shelxl refinement is uniquely defined 
by the following loop, which should always be used as a source of 
symmetry information in preference to the above space-group names. 
They are only intended as comments. 
;
_shelx_estimated_absorpt_t_min 0.791
_shelx_estimated_absorpt_t_max 0.923

loop_
_space_group_symop_operation_xyz
'x, y, z'
'-x, y+1/2, -z+1/2'
'-x, -y, -z'
'x, -y-1/2, z-1/2'

loop_
_atom_site_label
_atom_site_type_symbol
_atom_site_fract_x
_atom_site_fract_y
_atom_site_fract_z
_atom_site_U_iso_or_equiv
_atom_site_adp_type
_atom_site_occupancy
_atom_site_site_symmetry_order
_atom_site_calc_flag
Cl1 Cl 0.53308(4) 0.90086(4) 0.21536(2) 0.02233(12) Uani 1 1 d
F1 F 0.85113(10) 0.43305(11) 0.13630(6) 0.0258(3) Uani 1 1 d
F2 F 1.03975(10) 0.35309(12) 0.22643(7) 0.0351(3) Uani 1 1 d
F3 F 1.05462(10) 0.41359(12) 0.36311(7) 0.0352(3) Uani 1 1 d
F4 F 0.88547(10) 0.56065(11) 0.41572(6) 0.0274(3) Uani 1 1 d
F5 F 0.52075(10) 0.63737(11) 0.52646(6) 0.0237(3) Uani 1 1 d
F6 F 0.31415(10) 0.62902(11) 0.58740(6) 0.0263(3) Uani 1 1 d
F7 F 0.10341(10) 0.65960(12) 0.51153(6) 0.0288(3) Uani 1 1 d
F8 F 0.09043(9) 0.68444(10) 0.36939(6) 0.0236(3) Uani 1 1 d
F9 F 0.05978(10) 0.56528(12) 0.12922(6) 0.0294(3) Uani 1 1 d
F10 F 0.04182(11) 0.38495(12) 0.02654(7) 0.0353(3) Uani 1 1 d
F11 F 0.23578(11) 0.30354(12) -0.03092(6) 0.0337(3) Uani 1 1 d
F12 F 0.45493(10) 0.38902(10) 0.01516(6) 0.0222(2) Uani 1 1 d
N1 N 0.61517(13) 0.65851(14) 0.24955(8) 0.0155(3) Uani 1 1 d
N2 N 0.62062(13) 0.66162(14) 0.37435(8) 0.0172(3) Uani 1 1 d
N3 N 0.44392(13) 0.71737(14) 0.30290(8) 0.0157(3) Uani 1 1 d
N4 N 0.25342(13) 0.67558(14) 0.24271(8) 0.0175(3) Uani 1 1 d
N5 N 0.42868(13) 0.66320(14) 0.18254(8) 0.0150(3) Uani 1 1 d
N6 N 0.59040(13) 0.55096(14) 0.13987(8) 0.0168(3) Uani 1 1 d
C1 C 0.65723(16) 0.58558(17) 0.19872(10) 0.0169(4) Uani 1 1 d
C2 C 0.76945(16) 0.53494(17) 0.23068(10) 0.0179(4) Uani 1 1 d
C3 C 0.85718(17) 0.46210(18) 0.20467(11) 0.0211(4) Uani 1 1 d
C4 C 0.95226(17) 0.42182(19) 0.25031(12) 0.0251(4) Uani 1 1 d
C5 C 0.96006(17) 0.45338(19) 0.32112(12) 0.0254(4) Uani 1 1 d
C6 C 0.87446(17) 0.52720(18) 0.34807(10) 0.0215(4) Uani 1 1 d
C7 C 0.77867(16) 0.56859(17) 0.30320(10) 0.0188(4) Uani 1 1 d
C8 C 0.67251(16) 0.64009(17) 0.31498(10) 0.0174(4) Uani 1 1 d
C9 C 0.50435(16) 0.69030(17) 0.36653(9) 0.0171(4) Uani 1 1 d
C10 C 0.41338(16) 0.67643(17) 0.41510(10) 0.0172(4) Uani 1 1 d
C11 C 0.41745(17) 0.65244(17) 0.48661(10) 0.0183(4) Uani 1 1 d
C12 C 0.31238(18) 0.64638(18) 0.51776(10) 0.0204(4) Uani 1 1 d
C13 C 0.20250(17) 0.66001(18) 0.47841(10) 0.0205(4) Uani 1 1 d
C14 C 0.19670(16) 0.67531(17) 0.40677(10) 0.0188(4) Uani 1 1 d
C15 C 0.30087(16) 0.68538(17) 0.37463(10) 0.0175(4) Uani 1 1 d
C16 C 0.32374(16) 0.70116(17) 0.30183(10) 0.0168(4) Uani 1 1 d
C17 C 0.30896(16) 0.64859(17) 0.18559(10) 0.0169(4) Uani 1 1 d
C18 C 0.26899(17) 0.56965(17) 0.12577(10) 0.0178(4) Uani 1 1 d
C19 C 0.15750(17) 0.52347(19) 0.10162(10) 0.0215(4) Uani 1 1 d
C20 C 0.14793(18) 0.43372(19) 0.04934(11) 0.0242(4) Uani 1 1 d
C21 C 0.24866(19) 0.39096(18) 0.01963(10) 0.0233(4) Uani 1 1 d
C22 C 0.35990(17) 0.43674(17) 0.04269(10) 0.0192(4) Uani 1 1 d
C23 C 0.37207(16) 0.52698(17) 0.09527(9) 0.0166(4) Uani 1 1 d
C24 C 0.47485(16) 0.58359(17) 0.13582(9) 0.0157(4) Uani 1 1 d
B1 B 0.50425(19) 0.73298(19) 0.23778(11) 0.0165(4) Uani 1 1 d

loop_
_atom_site_aniso_label
_atom_site_aniso_U_11
_atom_site_aniso_U_22
_atom_site_aniso_U_33
_atom_site_aniso_U_23
_atom_site_aniso_U_13
_atom_site_aniso_U_12
Cl1 0.0283(2) 0.0145(2) 0.0241(2) 0.00062(18) 0.00156(19) -0.00082(17)
F1 0.0217(6) 0.0267(6) 0.0291(6) -0.0086(5) 0.0033(5) 0.0001(5)
F2 0.0214(6) 0.0356(7) 0.0473(8) -0.0087(6) -0.0010(5) 0.0115(5)
F3 0.0225(6) 0.0375(7) 0.0430(8) 0.0038(6) -0.0099(5) 0.0080(5)
F4 0.0232(6) 0.0343(6) 0.0233(6) 0.0032(5) -0.0049(5) -0.0025(5)
F5 0.0244(6) 0.0265(6) 0.0191(6) 0.0020(5) -0.0044(5) -0.0016(5)
F6 0.0339(6) 0.0301(6) 0.0151(5) 0.0020(5) 0.0035(5) -0.0033(5)
F7 0.0254(6) 0.0354(7) 0.0272(6) 0.0061(5) 0.0107(5) 0.0022(5)
F8 0.0169(5) 0.0274(6) 0.0262(6) 0.0022(5) 0.0004(4) -0.0006(4)
F9 0.0169(6) 0.0404(7) 0.0307(7) -0.0040(5) 0.0015(5) -0.0026(5)
F10 0.0245(6) 0.0411(7) 0.0386(7) -0.0091(6) -0.0067(5) -0.0116(5)
F11 0.0389(7) 0.0298(7) 0.0310(7) -0.0143(5) -0.0038(5) -0.0058(5)
F12 0.0279(6) 0.0192(6) 0.0196(6) -0.0030(4) 0.0027(5) 0.0026(4)
N1 0.0157(7) 0.0147(7) 0.0156(8) -0.0003(6) -0.0002(6) -0.0015(6)
N2 0.0177(8) 0.0164(8) 0.0171(8) -0.0011(6) -0.0001(6) -0.0021(6)
N3 0.0168(8) 0.0145(7) 0.0155(8) -0.0015(6) 0.0001(6) 0.0007(6)
N4 0.0184(8) 0.0168(8) 0.0168(8) -0.0003(6) -0.0006(6) 0.0024(6)
N5 0.0156(7) 0.0147(7) 0.0143(7) 0.0006(6) -0.0009(6) 0.0013(6)
N6 0.0170(8) 0.0162(8) 0.0172(8) 0.0003(6) 0.0012(6) -0.0011(6)
C1 0.0172(9) 0.0148(9) 0.0189(9) 0.0006(7) 0.0027(7) -0.0023(7)
C2 0.0146(9) 0.0157(9) 0.0233(10) 0.0012(7) 0.0011(8) -0.0031(7)
C3 0.0176(9) 0.0191(9) 0.0264(10) -0.0017(8) 0.0019(8) -0.0039(7)
C4 0.0150(9) 0.0204(10) 0.0396(12) -0.0030(9) 0.0015(9) 0.0027(7)
C5 0.0161(9) 0.0234(10) 0.0350(12) 0.0053(9) -0.0056(8) 0.0010(8)
C6 0.0186(9) 0.0226(10) 0.0227(10) 0.0032(8) -0.0018(8) -0.0041(8)
C7 0.0157(9) 0.0176(9) 0.0230(10) 0.0020(8) 0.0013(8) -0.0036(7)
C8 0.0171(9) 0.0157(9) 0.0189(9) -0.0002(7) -0.0014(7) -0.0037(7)
C9 0.0209(9) 0.0139(9) 0.0158(9) -0.0019(7) -0.0012(7) -0.0019(7)
C10 0.0197(9) 0.0133(8) 0.0184(9) -0.0028(7) 0.0008(7) 0.0006(7)
C11 0.0212(9) 0.0148(9) 0.0181(9) -0.0007(7) -0.0028(8) -0.0008(7)
C12 0.0293(11) 0.0170(9) 0.0151(9) 0.0007(7) 0.0025(8) -0.0033(8)
C13 0.0214(10) 0.0174(9) 0.0237(10) 0.0008(8) 0.0076(8) -0.0013(7)
C14 0.0180(9) 0.0162(9) 0.0218(10) -0.0007(7) -0.0012(8) -0.0005(7)
C15 0.0202(9) 0.0137(9) 0.0183(9) -0.0015(7) 0.0007(7) -0.0002(7)
C16 0.0185(9) 0.0143(8) 0.0174(9) -0.0004(7) 0.0012(7) 0.0012(7)
C17 0.0166(9) 0.0154(9) 0.0183(9) 0.0016(7) -0.0010(7) 0.0006(7)
C18 0.0194(9) 0.0171(9) 0.0162(9) 0.0020(7) -0.0021(7) 0.0005(7)
C19 0.0181(9) 0.0262(10) 0.0198(10) 0.0017(8) 0.0004(8) -0.0004(8)
C20 0.0201(10) 0.0258(10) 0.0251(10) -0.0005(8) -0.0054(8) -0.0068(8)
C21 0.0305(11) 0.0184(10) 0.0197(10) -0.0027(8) -0.0044(8) -0.0027(8)
C22 0.0241(10) 0.0157(9) 0.0176(9) 0.0005(7) 0.0011(8) 0.0026(8)
C23 0.0195(9) 0.0158(9) 0.0142(9) 0.0023(7) -0.0004(7) -0.0003(7)
C24 0.0192(9) 0.0150(9) 0.0131(9) 0.0010(7) 0.0018(7) 0.0000(7)
B1 0.0187(10) 0.0147(10) 0.0159(10) -0.0003(8) 0.0006(8) -0.0012(8)

loop_
_atom_type_symbol
_atom_type_description
_atom_type_scat_dispersion_real
_atom_type_scat_dispersion_imag
_atom_type_scat_source
C C 0.0181 0.0091 'International Tables Vol C Tables 4.2.6.8 and 6.1.1.4'
B B 0.0090 0.0039 'International Tables Vol C Tables 4.2.6.8 and 6.1.1.4'
N N 0.0311 0.0180 'International Tables Vol C Tables 4.2.6.8 and 6.1.1.4'
F F 0.0727 0.0534 'International Tables Vol C Tables 4.2.6.8 and 6.1.1.4'
Cl Cl 0.3639 0.7018 'International Tables Vol C Tables 4.2.6.8 and 6.1.1.4'

loop_
_geom_angle_atom_site_label_1
_geom_angle_atom_site_label_2
_geom_angle_atom_site_label_3
_geom_angle
C1 N1 C8 113.92(15)
C1 N1 B1 122.76(15)
C8 N1 B1 122.43(16)
C9 N2 C8 116.36(15)
C16 N3 C9 113.47(15)
C16 N3 B1 122.39(15)
C9 N3 B1 122.66(16)
C17 N4 C16 116.27(15)
C24 N5 C17 113.46(15)
C24 N5 B1 122.73(15)
C17 N5 B1 121.89(16)
C1 N6 C24 116.28(16)
N6 C1 N1 123.07(16)
N6 C1 C2 130.39(17)
N1 C1 C2 104.93(15)
C3 C2 C7 119.98(17)
C3 C2 C1 132.70(18)
C7 C2 C1 107.26(16)
F1 C3 C2 120.45(17)
F1 C3 C4 120.63(17)
C2 C3 C4 118.91(18)
F2 C4 C3 120.30(19)
F2 C4 C5 118.77(18)
C3 C4 C5 120.92(18)
F3 C5 C6 120.01(19)
F3 C5 C4 118.77(18)
C6 C5 C4 121.20(18)
F4 C6 C5 120.49(17)
F4 C6 C7 120.76(18)
C5 C6 C7 118.73(18)
C6 C7 C2 120.25(18)
C6 C7 C8 132.47(18)
C2 C7 C8 107.19(16)
N2 C8 N1 122.79(16)
N2 C8 C7 130.60(17)
N1 C8 C7 104.98(16)
N2 C9 N3 123.15(17)
N2 C9 C10 130.40(17)
N3 C9 C10 105.41(15)
C11 C10 C15 119.43(17)
C11 C10 C9 133.44(17)
C15 C10 C9 107.06(16)
F5 C11 C12 119.14(17)
F5 C11 C10 121.84(17)
C12 C11 C10 119.01(17)
F6 C12 C11 120.16(17)
F6 C12 C13 118.53(17)
C11 C12 C13 121.30(18)
F7 C13 C14 120.62(17)
F7 C13 C12 119.03(17)
C14 C13 C12 120.34(18)
F8 C14 C13 119.69(17)
F8 C14 C15 120.93(17)
C13 C14 C15 119.34(17)
C14 C15 C10 120.37(17)
C14 C15 C16 132.28(17)
C10 C15 C16 107.33(16)
N4 C16 N3 122.96(16)
N4 C16 C15 129.70(17)
N3 C16 C15 105.50(15)
N4 C17 N5 123.46(16)
N4 C17 C18 128.99(17)
N5 C17 C18 105.43(16)
C19 C18 C23 120.21(17)
C19 C18 C17 131.94(18)
C23 C18 C17 107.43(16)
F9 C19 C20 120.15(17)
F9 C19 C18 120.45(17)
C20 C19 C18 119.40(18)
F10 C20 C19 120.59(18)
F10 C20 C21 118.80(18)
C19 C20 C21 120.61(18)
F11 C21 C22 120.54(18)
F11 C21 C20 118.84(17)
C22 C21 C20 120.61(18)
F12 C22 C21 118.80(17)
F12 C22 C23 121.20(17)
C21 C22 C23 119.96(18)
C22 C23 C18 119.18(17)
C22 C23 C24 133.41(18)
C18 C23 C24 106.97(15)
N6 C24 N5 123.28(16)
N6 C24 C23 130.00(17)
N5 C24 C23 105.44(15)
N1 B1 N3 105.22(15)
N1 B1 N5 105.31(15)
N3 B1 N5 105.20(15)
N1 B1 Cl1 112.27(14)
N3 B1 Cl1 113.78(13)
N5 B1 Cl1 114.22(13)

loop_
_geom_bond_atom_site_label_1
_geom_bond_atom_site_label_2
_geom_bond_distance
Cl1 B1 1.861(2)
F1 C3 1.336(2)
F2 C4 1.339(2)
F3 C5 1.340(2)
F4 C6 1.334(2)
F5 C11 1.339(2)
F6 C12 1.340(2)
F7 C13 1.335(2)
F8 C14 1.339(2)
F9 C19 1.341(2)
F10 C20 1.337(2)
F11 C21 1.334(2)
F12 C22 1.336(2)
N1 C1 1.359(2)
N1 C8 1.365(2)
N1 B1 1.477(3)
N2 C9 1.340(2)
N2 C8 1.343(2)
N3 C16 1.364(2)
N3 C9 1.366(2)
N3 B1 1.482(3)
N4 C17 1.339(2)
N4 C16 1.344(2)
N5 C24 1.365(2)
N5 C17 1.366(2)
N5 B1 1.487(3)
N6 C1 1.343(2)
N6 C24 1.343(2)
C1 C2 1.454(3)
C2 C3 1.382(3)
C2 C7 1.424(3)
C3 C4 1.383(3)
C4 C5 1.387(3)
C5 C6 1.378(3)
C6 C7 1.385(3)
C7 C8 1.451(3)
C9 C10 1.454(3)
C10 C11 1.385(3)
C10 C15 1.425(3)
C11 C12 1.377(3)
C12 C13 1.394(3)
C13 C14 1.373(3)
C14 C15 1.380(3)
C15 C16 1.447(3)
C17 C18 1.451(3)
C18 C19 1.386(3)
C18 C23 1.422(3)
C19 C20 1.374(3)
C20 C21 1.392(3)
C21 C22 1.377(3)
C22 C23 1.382(3)
C23 C24 1.460(3)

loop_
_geom_torsion_atom_site_label_1
_geom_torsion_atom_site_label_2
_geom_torsion_atom_site_label_3
_geom_torsion_atom_site_label_4
_geom_torsion
C24 N6 C1 N1 -5.3(3)
C24 N6 C1 C2 157.95(18)
C8 N1 C1 N6 153.43(17)
B1 N1 C1 N6 -16.0(3)
C8 N1 C1 C2 -13.5(2)
B1 N1 C1 C2 177.14(16)
N6 C1 C2 C3 19.4(3)
N1 C1 C2 C3 -175.02(19)
N6 C1 C2 C7 -157.68(18)
N1 C1 C2 C7 7.86(19)
C7 C2 C3 F1 -178.07(16)
C1 C2 C3 F1 5.1(3)
C7 C2 C3 C4 0.8(3)
C1 C2 C3 C4 -176.06(19)
F1 C3 C4 F2 0.1(3)
C2 C3 C4 F2 -178.76(17)
F1 C3 C4 C5 178.95(17)
C2 C3 C4 C5 0.1(3)
F2 C4 C5 F3 -0.2(3)
C3 C4 C5 F3 -179.12(18)
F2 C4 C5 C6 177.96(18)
C3 C4 C5 C6 -0.9(3)
F3 C5 C6 F4 0.7(3)
C4 C5 C6 F4 -177.49(18)
F3 C5 C6 C7 178.99(17)
C4 C5 C6 C7 0.8(3)
F4 C6 C7 C2 178.38(16)
C5 C6 C7 C2 0.1(3)
F4 C6 C7 C8 -5.5(3)
C5 C6 C7 C8 176.20(19)
C3 C2 C7 C6 -0.9(3)
C1 C2 C7 C6 176.69(16)
C3 C2 C7 C8 -177.88(16)
C1 C2 C7 C8 -0.3(2)
C9 N2 C8 N1 6.6(3)
C9 N2 C8 C7 -156.58(18)
C1 N1 C8 N2 -153.57(17)
B1 N1 C8 N2 15.9(3)
C1 N1 C8 C7 13.3(2)
B1 N1 C8 C7 -177.29(16)
C6 C7 C8 N2 -18.4(3)
C2 C7 C8 N2 158.10(18)
C6 C7 C8 N1 176.20(19)
C2 C7 C8 N1 -7.30(19)
C8 N2 C9 N3 -10.6(3)
C8 N2 C9 C10 156.00(18)
C16 N3 C9 N2 158.69(17)
B1 N3 C9 N2 -7.7(3)
C16 N3 C9 C10 -10.7(2)
B1 N3 C9 C10 -177.14(15)
N2 C9 C10 C11 13.6(3)
N3 C9 C10 C11 -178.08(19)
N2 C9 C10 C15 -163.17(18)
N3 C9 C10 C15 5.19(19)
C15 C10 C11 F5 176.89(16)
C9 C10 C11 F5 0.5(3)
C15 C10 C11 C12 -4.4(3)
C9 C10 C11 C12 179.20(19)
F5 C11 C12 F6 1.8(3)
C10 C11 C12 F6 -176.97(16)
F5 C11 C12 C13 -179.25(16)
C10 C11 C12 C13 2.0(3)
F6 C12 C13 F7 2.2(3)
C11 C12 C13 F7 -176.75(17)
F6 C12 C13 C14 -178.64(17)
C11 C12 C13 C14 2.4(3)
F7 C13 C14 F8 -2.9(3)
C12 C13 C14 F8 177.98(16)
F7 C13 C14 C15 174.91(17)
C12 C13 C14 C15 -4.2(3)
F8 C14 C15 C10 179.53(15)
C13 C14 C15 C10 1.8(3)
F8 C14 C15 C16 -2.6(3)
C13 C14 C15 C16 179.64(19)
C11 C10 C15 C14 2.6(3)
C9 C10 C15 C14 179.86(16)
C11 C10 C15 C16 -175.79(16)
C9 C10 C15 C16 1.5(2)
C17 N4 C16 N3 9.2(2)
C17 N4 C16 C15 -153.03(19)
C9 N3 C16 N4 -154.26(17)
B1 N3 C16 N4 12.2(3)
C9 N3 C16 C15 11.7(2)
B1 N3 C16 C15 178.12(15)
C14 C15 C16 N4 -21.1(3)
C10 C15 C16 N4 157.00(18)
C14 C15 C16 N3 174.29(19)
C10 C15 C16 N3 -7.62(19)
C16 N4 C17 N5 -9.4(3)
C16 N4 C17 C18 151.52(18)
C24 N5 C17 N4 152.87(17)
B1 N5 C17 N4 -11.7(3)
C24 N5 C17 C18 -11.9(2)
B1 N5 C17 C18 -176.46(16)
N4 C17 C18 C19 16.6(3)
N5 C17 C18 C19 -179.87(19)
N4 C17 C18 C23 -155.79(18)
N5 C17 C18 C23 7.79(19)
C23 C18 C19 F9 -178.65(16)
C17 C18 C19 F9 9.8(3)
C23 C18 C19 C20 1.7(3)
C17 C18 C19 C20 -169.79(19)
F9 C19 C20 F10 -1.6(3)
C18 C19 C20 F10 178.05(17)
F9 C19 C20 C21 179.09(18)
C18 C19 C20 C21 -1.3(3)
F10 C20 C21 F11 0.5(3)
C19 C20 C21 F11 179.86(18)
F10 C20 C21 C22 -178.57(17)
C19 C20 C21 C22 0.8(3)
F11 C21 C22 F12 -2.2(3)
C20 C21 C22 F12 176.89(17)
F11 C21 C22 C23 -179.77(17)
C20 C21 C22 C23 -0.7(3)
F12 C22 C23 C18 -176.41(16)
C21 C22 C23 C18 1.1(3)
F12 C22 C23 C24 -5.2(3)
C21 C22 C23 C24 172.36(19)
C19 C18 C23 C22 -1.7(3)
C17 C18 C23 C22 171.74(16)
C19 C18 C23 C24 -175.01(17)
C17 C18 C23 C24 -1.6(2)
C1 N6 C24 N5 9.6(3)
C1 N6 C24 C23 -155.53(18)
C17 N5 C24 N6 -157.36(17)
B1 N5 C24 N6 7.1(3)
C17 N5 C24 C23 10.9(2)
B1 N5 C24 C23 175.32(15)
C22 C23 C24 N6 -10.1(3)
C18 C23 C24 N6 161.93(18)
C22 C23 C24 N5 -177.19(19)
C18 C23 C24 N5 -5.20(19)
C1 N1 B1 N3 139.04(16)
C8 N1 B1 N3 -29.5(2)
C1 N1 B1 N5 28.2(2)
C8 N1 B1 N5 -140.33(16)
C1 N1 B1 Cl1 -96.69(18)
C8 N1 B1 Cl1 94.79(18)
C16 N3 B1 N1 -139.62(16)
C9 N3 B1 N1 25.6(2)
C16 N3 B1 N5 -28.7(2)
C9 N3 B1 N5 136.54(16)
C16 N3 B1 Cl1 97.08(18)
C9 N3 B1 Cl1 -97.71(18)
C24 N5 B1 N1 -23.9(2)
C17 N5 B1 N1 139.25(16)
C24 N5 B1 N3 -134.80(17)
C17 N5 B1 N3 28.4(2)
C24 N5 B1 Cl1 99.72(18)
C17 N5 B1 Cl1 -97.11(18)
